data_7021191
loop_
_publ_author_name
'Lentijo, Sergio'
'Aull\'on, Gabriel'
'Miguel, Jes\'us A'
'Espinet, Pablo'

_publ_section_title
;
 Highly fluorescent complexes with gold, palladium or platinum linked to
 perylene through a tetrafluorophenyl group.
;
_journal_issue 18
_journal_name_full 'Dalton transactions (Cambridge, England : 2003)'
_journal_page_first 6353
_journal_page_last 6365
_journal_paper_doi 10.1039/c3dt32843k
_journal_volume 42
_journal_year 2013
_chemical_formula_sum 'C64 H43 Cl2 F4 N P2 Pd S'
_chemical_formula_weight 1173.29
_chemical_name_systematic
;
?
;
_space_group_IT_number 2
_symmetry_cell_setting triclinic
_symmetry_space_group_name_Hall '-P 1'
_symmetry_space_group_name_H-M 'P -1'
_atom_sites_solution_hydrogens geom
_atom_sites_solution_primary direct
_atom_sites_solution_secondary difmap
_audit_creation_method SHELXL-97
_cell_angle_alpha 78.327(6)
_cell_angle_beta 80.155(6)
_cell_angle_gamma 70.918(6)
_cell_formula_units_Z 2
_cell_length_a 11.526(3)
_cell_length_b 12.499(4)
_cell_length_c 20.347(6)
_cell_measurement_reflns_used 996
_cell_measurement_temperature 298(2)
_cell_measurement_theta_max 49.812
_cell_measurement_theta_min 4.315
_cell_volume 2695.4(14)
_computing_cell_refinement 'Bruker XSCANS'
_computing_data_collection 'Bruker XSCANS'
_computing_data_reduction 'Bruker SHELXTL'
_computing_molecular_graphics 'Bruker SHELXTL'
_computing_publication_material 'Bruker SHELXTL'
_computing_structure_refinement 'SHELXL-97 (Sheldrick, 1997)'
_computing_structure_solution 'SHELXS-97 (Sheldrick, 1990)'
_diffrn_ambient_temperature 298(2)
_diffrn_measured_fraction_theta_full 0.992
_diffrn_measured_fraction_theta_max 0.992
_diffrn_measurement_device_type 'CCD area detector'
_diffrn_measurement_method 'phi and omega scans'
_diffrn_radiation_monochromator graphite
_diffrn_radiation_source 'fine-focus sealed tube'
_diffrn_radiation_type MoK\a
_diffrn_radiation_wavelength 0.71073
_diffrn_reflns_av_R_equivalents 0.0314
_diffrn_reflns_av_sigmaI/netI 0.0479
_diffrn_reflns_limit_h_max 14
_diffrn_reflns_limit_h_min -14
_diffrn_reflns_limit_k_max 15
_diffrn_reflns_limit_k_min -15
_diffrn_reflns_limit_l_max 25
_diffrn_reflns_limit_l_min -25
_diffrn_reflns_number 23773
_diffrn_reflns_theta_full 26.43
_diffrn_reflns_theta_max 26.43
_diffrn_reflns_theta_min 1.03
_exptl_absorpt_coefficient_mu 0.598
_exptl_absorpt_correction_T_max 1.000000
_exptl_absorpt_correction_T_min 0.786607
_exptl_absorpt_correction_type multi-scan
_exptl_absorpt_process_details (G.M.Sheldrick,SADABS,1996)
_exptl_crystal_colour YELLOW
_exptl_crystal_density_diffrn 1.446
_exptl_crystal_density_method 'not measured'
_exptl_crystal_description BLOCK
_exptl_crystal_F_000 1192
_exptl_crystal_size_max 0.28
_exptl_crystal_size_mid 0.23
_exptl_crystal_size_min 0.20
_refine_diff_density_max 1.019
_refine_diff_density_min -0.940
_refine_diff_density_rms 0.092
_refine_ls_extinction_method none
_refine_ls_goodness_of_fit_ref 1.028
_refine_ls_hydrogen_treatment constr
_refine_ls_matrix_type full
_refine_ls_number_parameters 676
_refine_ls_number_reflns 11010
_refine_ls_number_restraints 0
_refine_ls_restrained_S_all 1.028
_refine_ls_R_factor_all 0.0868
_refine_ls_R_factor_gt 0.0572
_refine_ls_shift/su_max 0.007
_refine_ls_shift/su_mean 0.000
_refine_ls_structure_factor_coef Fsqd
_refine_ls_weighting_details 'calc w=1/[\s^2^(Fo^2^)+(0.0903P)^2^+2.9966P] where P=(Fo^2^+2Fc^2^)/3'
_refine_ls_weighting_scheme calc
_refine_ls_wR_factor_gt 0.1480
_refine_ls_wR_factor_ref 0.1733
_reflns_number_gt 7776
_reflns_number_total 11010
_reflns_threshold_expression >2sigma(I)
_cod_data_source_file c3dt32843k.txt
_cod_data_source_block 6
_cod_depositor_comments
;
The following automatic conversions were performed:

'_symmetry_cell_setting' value 'Triclinic' changed to 'triclinic'
according to /home/saulius/struct/CIF-dictionaries/cif_core.dic
dictionary named 'cif_core.dic' version 2.4.2 from 2011-04-26.

Automatic conversion script
Id: cif_fix_values 1891 2012-01-12 08:04:46Z andrius 
;
_cod_original_cell_volume 2695.5(14)
_cod_original_sg_symbol_H-M P-1
_cod_database_code 7021191

loop_
_symmetry_equiv_pos_as_xyz
'x, y, z'
'-x, -y, -z'

loop_
_atom_site_label
_atom_site_type_symbol
_atom_site_fract_x
_atom_site_fract_y
_atom_site_fract_z
_atom_site_U_iso_or_equiv
_atom_site_adp_type
_atom_site_occupancy
_atom_site_symmetry_multiplicity
_atom_site_calc_flag
_atom_site_refinement_flags
Pd1 Pd 0.57870(3) 0.79931(3) 0.706046(16) 0.04234(13) Uani 1 1 d .
P1 P 0.54058(11) 0.64004(10) 0.67851(6) 0.0434(3) Uani 1 1 d .
P2 P 0.60373(11) 0.96705(10) 0.72534(6) 0.0435(3) Uani 1 1 d .
C1 C 0.4798(4) 0.7819(4) 0.7962(2) 0.0424(9) Uani 1 1 d .
N1 N 0.6940(5) 0.8178(4) 0.6134(3) 0.0640(11) Uani 1 1 d .
C27 C 0.7582(4) 0.8199(4) 0.5785(2) 0.0418(10) Uani 1 1 d .
S1 S 0.8650(2) 0.8332(2) 0.50929(12) 0.1279(9) Uani 1 1 d .
C2 C 0.3546(4) 0.7946(4) 0.8061(2) 0.0471(10) Uani 1 1 d .
C3 C 0.2911(4) 0.7726(5) 0.8677(2) 0.0543(12) Uani 1 1 d .
C4 C 0.3468(5) 0.7366(5) 0.9266(2) 0.0564(12) Uani 1 1 d .
C5 C 0.4729(4) 0.7273(4) 0.9182(2) 0.0542(11) Uani 1 1 d .
C6 C 0.5339(4) 0.7491(4) 0.8557(2) 0.0500(11) Uani 1 1 d .
F2 F 0.2900(2) 0.8280(3) 0.75155(13) 0.0639(8) Uani 1 1 d .
F3 F 0.1698(3) 0.7848(3) 0.87175(15) 0.0812(10) Uani 1 1 d .
F5 F 0.5347(3) 0.6952(3) 0.97305(14) 0.0805(10) Uani 1 1 d .
F6 F 0.6560(3) 0.7365(3) 0.85344(14) 0.0693(8) Uani 1 1 d .
C7 C 0.2823(5) 0.7011(5) 0.9944(3) 0.0611(13) Uani 1 1 d .
C8 C 0.2973(5) 0.5887(5) 1.0185(3) 0.0644(14) Uani 1 1 d .
H8 H 0.3481 0.5332 0.9932 0.077 Uiso 1 1 calc R
C9 C 0.2366(6) 0.5556(5) 1.0815(3) 0.0733(15) Uani 1 1 d .
H9 H 0.2490 0.4780 1.0975 0.088 Uiso 1 1 calc R
C10 C 0.1591(5) 0.6350(5) 1.1202(3) 0.0636(14) Uani 1 1 d .
C11 C 0.1416(5) 0.7537(5) 1.0960(2) 0.0617(13) Uani 1 1 d .
C12 C 0.2062(5) 0.7876(5) 1.0320(3) 0.0637(13) Uani 1 1 d .
C13 C 0.1891(6) 0.9038(5) 1.0096(3) 0.0751(16) Uani 1 1 d .
H13 H 0.2280 0.9268 0.9677 0.090 Uiso 1 1 calc R
C14 C 0.1188(8) 0.9826(7) 1.0465(4) 0.115(3) Uani 1 1 d .
H14 H 0.1127 1.0594 1.0311 0.138 Uiso 1 1 calc R
C15 C 0.0542(7) 0.9523(7) 1.1077(4) 0.102(2) Uani 1 1 d .
H15 H 0.0034 1.0093 1.1319 0.122 Uiso 1 1 calc R
C16 C 0.0639(5) 0.8387(6) 1.1333(3) 0.0719(15) Uani 1 1 d .
C17 C -0.0053(5) 0.8052(6) 1.1964(3) 0.0740(16) Uani 1 1 d .
C18 C 0.0109(5) 0.6881(6) 1.2219(3) 0.0678(15) Uani 1 1 d .
C19 C 0.0940(5) 0.5997(6) 1.1874(3) 0.0668(14) Uani 1 1 d .
C20 C 0.1121(7) 0.4883(7) 1.2166(3) 0.095(2) Uani 1 1 d .
H20 H 0.1685 0.4318 1.1939 0.114 Uiso 1 1 calc R
C21 C 0.0527(9) 0.4547(8) 1.2771(4) 0.109(3) Uani 1 1 d .
H21 H 0.0694 0.3774 1.2952 0.131 Uiso 1 1 calc R
C22 C -0.0338(8) 0.5382(9) 1.3116(3) 0.112(3) Uani 1 1 d .
H22 H -0.0775 0.5161 1.3521 0.134 Uiso 1 1 calc R
C23 C -0.0559(6) 0.6577(8) 1.2852(3) 0.087(2) Uani 1 1 d .
C24 C -0.1356(7) 0.7459(11) 1.3193(4) 0.114(3) Uani 1 1 d .
H24 H -0.1789 0.7265 1.3605 0.137 Uiso 1 1 calc R
C25 C -0.1513(7) 0.8541(11) 1.2954(5) 0.119(3) Uani 1 1 d .
H25 H -0.2051 0.9099 1.3197 0.143 Uiso 1 1 calc R
C26 C -0.0879(6) 0.8870(8) 1.2336(4) 0.102(2) Uani 1 1 d .
H26 H -0.1008 0.9645 1.2170 0.123 Uiso 1 1 calc R
C28 C 0.4651(5) 0.5584(4) 0.7462(2) 0.0504(11) Uani 1 1 d .
C29 C 0.5251(6) 0.5054(5) 0.8031(3) 0.0662(14) Uani 1 1 d .
H29 H 0.6012 0.5141 0.8057 0.079 Uiso 1 1 calc R
C30 C 0.4746(8) 0.4405(6) 0.8559(3) 0.090(2) Uani 1 1 d .
H30 H 0.5163 0.4050 0.8936 0.107 Uiso 1 1 calc R
C31 C 0.3622(8) 0.4289(7) 0.8519(4) 0.104(2) Uani 1 1 d .
H31 H 0.3277 0.3842 0.8870 0.125 Uiso 1 1 calc R
C32 C 0.2989(7) 0.4832(7) 0.7961(4) 0.098(2) Uani 1 1 d .
H32 H 0.2217 0.4761 0.7942 0.118 Uiso 1 1 calc R
C33 C 0.3509(5) 0.5476(5) 0.7435(3) 0.0668(14) Uani 1 1 d .
H33 H 0.3087 0.5840 0.7061 0.080 Uiso 1 1 calc R
C34 C 0.6722(4) 0.5320(4) 0.6425(3) 0.0548(12) Uani 1 1 d .
C35 C 0.7103(6) 0.4188(5) 0.6721(3) 0.0741(16) Uani 1 1 d .
H35 H 0.6685 0.3938 0.7125 0.089 Uiso 1 1 calc R
C36 C 0.8122(7) 0.3413(6) 0.6412(4) 0.095(2) Uani 1 1 d .
H36 H 0.8385 0.2650 0.6613 0.114 Uiso 1 1 calc R
C37 C 0.8725(6) 0.3777(8) 0.5820(5) 0.104(3) Uani 1 1 d .
H37 H 0.9401 0.3255 0.5620 0.125 Uiso 1 1 calc R
C38 C 0.8366(6) 0.4879(7) 0.5514(4) 0.088(2) Uani 1 1 d .
H38 H 0.8786 0.5113 0.5106 0.106 Uiso 1 1 calc R
C39 C 0.7363(5) 0.5659(5) 0.5816(3) 0.0696(15) Uani 1 1 d .
H39 H 0.7115 0.6419 0.5608 0.084 Uiso 1 1 calc R
C40 C 0.4380(4) 0.6897(4) 0.6122(2) 0.0490(11) Uani 1 1 d .
C41 C 0.4233(5) 0.6131(5) 0.5753(3) 0.0643(13) Uani 1 1 d .
H41 H 0.4708 0.5365 0.5821 0.077 Uiso 1 1 calc R
C42 C 0.3389(6) 0.6507(7) 0.5290(3) 0.0836(19) Uani 1 1 d .
H42 H 0.3281 0.5988 0.5055 0.100 Uiso 1 1 calc R
C43 C 0.2716(6) 0.7621(7) 0.5173(3) 0.086(2) Uani 1 1 d .
H43 H 0.2145 0.7860 0.4861 0.103 Uiso 1 1 calc R
C44 C 0.2864(5) 0.8404(6) 0.5511(3) 0.0754(16) Uani 1 1 d .
H44 H 0.2409 0.9173 0.5420 0.090 Uiso 1 1 calc R
C45 C 0.3701(4) 0.8041(5) 0.5991(2) 0.0581(12) Uani 1 1 d .
H45 H 0.3801 0.8568 0.6223 0.070 Uiso 1 1 calc R
C46 C 0.5417(5) 1.0180(4) 0.8062(2) 0.0534(11) Uani 1 1 d .
C47 C 0.4143(5) 1.0472(5) 0.8224(3) 0.0646(13) Uani 1 1 d .
H47 H 0.3659 1.0368 0.7934 0.078 Uiso 1 1 calc R
C48 C 0.3586(7) 1.0914(5) 0.8809(3) 0.0818(18) Uani 1 1 d .
H48 H 0.2732 1.1111 0.8913 0.098 Uiso 1 1 calc R
C49 C 0.4300(9) 1.1058(7) 0.9233(3) 0.103(2) Uani 1 1 d .
H49 H 0.3935 1.1351 0.9630 0.123 Uiso 1 1 calc R
C50 C 0.5527(9) 1.0778(8) 0.9078(4) 0.114(3) Uani 1 1 d .
H50 H 0.6004 1.0881 0.9372 0.137 Uiso 1 1 calc R
C51 C 0.6113(6) 1.0338(6) 0.8488(3) 0.0817(18) Uani 1 1 d .
H51 H 0.6966 1.0155 0.8388 0.098 Uiso 1 1 calc R
C52 C 0.7671(4) 0.9535(4) 0.7116(2) 0.0534(11) Uani 1 1 d .
C53 C 0.8469(5) 0.8681(5) 0.7508(3) 0.0752(16) Uani 1 1 d .
H53 H 0.8153 0.8223 0.7865 0.090 Uiso 1 1 calc R
C54 C 0.9724(5) 0.8488(6) 0.7384(4) 0.0841(18) Uani 1 1 d .
H54 H 1.0247 0.7917 0.7662 0.101 Uiso 1 1 calc R
C55 C 1.0201(6) 0.9129(7) 0.6857(4) 0.093(2) Uani 1 1 d .
H55 H 1.1051 0.8996 0.6771 0.111 Uiso 1 1 calc R
C56 C 0.9429(7) 0.9972(8) 0.6452(4) 0.107(3) Uani 1 1 d .
H56 H 0.9760 1.0396 0.6082 0.129 Uiso 1 1 calc R
C57 C 0.8154(5) 1.0203(6) 0.6586(3) 0.0795(18) Uani 1 1 d .
H57 H 0.7633 1.0802 0.6321 0.095 Uiso 1 1 calc R
C58 C 0.5298(4) 1.0913(4) 0.6663(2) 0.0510(11) Uani 1 1 d .
C59 C 0.5063(6) 1.2005(5) 0.6809(3) 0.0755(16) Uani 1 1 d .
H59 H 0.5295 1.2097 0.7205 0.091 Uiso 1 1 calc R
C60 C 0.4487(7) 1.2956(5) 0.6374(3) 0.088(2) Uani 1 1 d .
H60 H 0.4328 1.3684 0.6480 0.106 Uiso 1 1 calc R
C61 C 0.4150(6) 1.2840(5) 0.5793(3) 0.0797(18) Uani 1 1 d .
H61 H 0.3780 1.3486 0.5496 0.096 Uiso 1 1 calc R
C62 C 0.4358(5) 1.1764(6) 0.5642(3) 0.0734(16) Uani 1 1 d .
H62 H 0.4107 1.1684 0.5248 0.088 Uiso 1 1 calc R
C63 C 0.4941(4) 1.0793(5) 0.6076(2) 0.0567(12) Uani 1 1 d .
H63 H 0.5090 1.0067 0.5970 0.068 Uiso 1 1 calc R
C70 C 0.0262(19) 0.344(2) 0.0123(14) 0.405(18) Uani 1 1 d .
H70A H -0.0227 0.2937 0.0129 0.485 Uiso 1 1 calc R
H70B H -0.0176 0.4203 -0.0088 0.485 Uiso 1 1 calc R
Cl1 Cl 0.1345(8) 0.3069(8) -0.0226(8) 0.551(11) Uani 1 1 d .
Cl2 Cl 0.0455(10) 0.3475(10) 0.0905(4) 0.475(3) Uani 1 1 d .

loop_
_atom_site_aniso_label
_atom_site_aniso_U_11
_atom_site_aniso_U_22
_atom_site_aniso_U_33
_atom_site_aniso_U_23
_atom_site_aniso_U_13
_atom_site_aniso_U_12
Pd1 0.0449(2) 0.0489(2) 0.03620(19) -0.00842(13) -0.00060(13) -0.01905(15)
P1 0.0463(6) 0.0461(6) 0.0402(6) -0.0091(5) -0.0036(5) -0.0163(5)
P2 0.0465(6) 0.0493(6) 0.0392(6) -0.0064(5) -0.0045(5) -0.0209(5)
C1 0.045(2) 0.042(2) 0.041(2) -0.0074(18) -0.0043(18) -0.0137(18)
N1 0.080(3) 0.052(3) 0.069(3) -0.018(2) -0.022(3) -0.021(2)
C27 0.040(2) 0.047(3) 0.039(2) -0.024(2) 0.0088(19) -0.010(2)
S1 0.1231(17) 0.1229(17) 0.1191(17) -0.0381(13) 0.0761(14) -0.0461(14)
C2 0.047(2) 0.059(3) 0.037(2) -0.0090(19) -0.0066(18) -0.016(2)
C3 0.042(2) 0.075(3) 0.049(3) -0.014(2) 0.001(2) -0.022(2)
C4 0.064(3) 0.073(3) 0.038(2) -0.009(2) 0.003(2) -0.032(3)
C5 0.056(3) 0.069(3) 0.040(2) -0.001(2) -0.011(2) -0.024(2)
C6 0.044(2) 0.063(3) 0.046(2) -0.003(2) -0.0088(19) -0.021(2)
F2 0.0500(15) 0.096(2) 0.0430(15) -0.0069(14) -0.0092(12) -0.0180(15)
F3 0.0486(17) 0.136(3) 0.0592(18) -0.0099(18) 0.0013(14) -0.0356(18)
F5 0.079(2) 0.125(3) 0.0444(16) 0.0079(17) -0.0205(15) -0.046(2)
F6 0.0517(16) 0.105(2) 0.0531(16) 0.0049(15) -0.0110(13) -0.0337(16)
C7 0.059(3) 0.075(4) 0.052(3) -0.011(2) -0.005(2) -0.022(3)
C8 0.074(3) 0.060(3) 0.047(3) -0.006(2) 0.009(2) -0.014(3)
C9 0.082(4) 0.071(4) 0.059(3) -0.007(3) 0.006(3) -0.023(3)
C10 0.050(3) 0.094(4) 0.051(3) -0.024(3) 0.000(2) -0.022(3)
C11 0.053(3) 0.091(4) 0.046(3) -0.011(3) -0.006(2) -0.029(3)
C12 0.059(3) 0.076(4) 0.061(3) -0.015(3) -0.010(2) -0.022(3)
C13 0.091(4) 0.062(3) 0.069(4) -0.012(3) 0.004(3) -0.024(3)
C14 0.142(7) 0.079(5) 0.114(6) -0.028(4) 0.023(6) -0.031(5)
C15 0.111(6) 0.081(5) 0.104(6) -0.037(4) 0.009(5) -0.013(4)
C16 0.061(3) 0.089(4) 0.063(3) -0.023(3) -0.002(3) -0.015(3)
C17 0.052(3) 0.112(5) 0.060(3) -0.026(3) -0.001(2) -0.022(3)
C18 0.052(3) 0.111(5) 0.047(3) -0.024(3) 0.001(2) -0.031(3)
C19 0.063(3) 0.093(4) 0.047(3) -0.010(3) -0.005(2) -0.028(3)
C20 0.112(6) 0.114(6) 0.064(4) -0.016(4) 0.008(4) -0.050(5)
C21 0.143(7) 0.130(7) 0.069(4) -0.010(4) 0.005(5) -0.074(6)
C22 0.118(6) 0.189(9) 0.053(4) -0.006(5) 0.007(4) -0.097(7)
C23 0.067(4) 0.159(7) 0.050(3) -0.031(4) 0.010(3) -0.055(4)
C24 0.069(5) 0.206(10) 0.078(5) -0.061(6) 0.028(4) -0.050(6)
C25 0.071(5) 0.186(10) 0.099(6) -0.075(7) 0.024(4) -0.020(6)
C26 0.076(4) 0.122(6) 0.106(6) -0.049(5) -0.005(4) -0.011(4)
C28 0.064(3) 0.048(3) 0.044(2) -0.010(2) 0.000(2) -0.025(2)
C29 0.087(4) 0.060(3) 0.054(3) 0.000(2) -0.013(3) -0.029(3)
C30 0.127(6) 0.078(4) 0.064(4) 0.012(3) -0.017(4) -0.042(4)
C31 0.140(7) 0.105(6) 0.074(5) 0.013(4) 0.011(4) -0.074(5)
C32 0.100(5) 0.130(6) 0.083(5) -0.009(4) 0.011(4) -0.074(5)
C33 0.075(4) 0.078(4) 0.054(3) -0.008(3) 0.000(3) -0.037(3)
C34 0.050(3) 0.061(3) 0.059(3) -0.024(2) -0.011(2) -0.015(2)
C35 0.073(4) 0.066(4) 0.084(4) -0.021(3) -0.018(3) -0.011(3)
C36 0.084(5) 0.075(4) 0.122(6) -0.041(4) -0.032(5) 0.007(4)
C37 0.058(4) 0.122(7) 0.136(7) -0.087(6) -0.017(4) 0.009(4)
C38 0.057(3) 0.127(6) 0.093(5) -0.069(5) 0.011(3) -0.024(4)
C39 0.065(3) 0.085(4) 0.067(3) -0.032(3) 0.007(3) -0.027(3)
C40 0.052(3) 0.062(3) 0.036(2) -0.005(2) -0.0046(19) -0.023(2)
C41 0.080(4) 0.072(3) 0.053(3) -0.008(2) -0.012(3) -0.037(3)
C42 0.094(5) 0.117(6) 0.060(4) -0.014(4) -0.024(3) -0.052(4)
C43 0.076(4) 0.127(6) 0.057(4) 0.000(4) -0.026(3) -0.033(4)
C44 0.060(3) 0.088(4) 0.060(3) -0.001(3) -0.008(3) -0.004(3)
C45 0.052(3) 0.065(3) 0.052(3) -0.009(2) -0.003(2) -0.012(2)
C46 0.071(3) 0.052(3) 0.041(2) -0.007(2) -0.005(2) -0.024(2)
C47 0.076(4) 0.061(3) 0.062(3) -0.016(2) 0.001(3) -0.027(3)
C48 0.095(5) 0.068(4) 0.074(4) -0.018(3) 0.016(3) -0.022(3)
C49 0.141(7) 0.105(6) 0.057(4) -0.033(4) -0.007(4) -0.020(5)
C50 0.125(7) 0.150(8) 0.081(5) -0.047(5) -0.036(5) -0.029(6)
C51 0.084(4) 0.104(5) 0.064(4) -0.035(3) -0.020(3) -0.019(4)
C52 0.050(3) 0.064(3) 0.054(3) -0.011(2) -0.007(2) -0.026(2)
C53 0.056(3) 0.083(4) 0.083(4) 0.001(3) -0.004(3) -0.027(3)
C54 0.056(3) 0.097(5) 0.094(5) -0.006(4) -0.013(3) -0.020(3)
C55 0.053(3) 0.131(6) 0.099(5) -0.029(5) 0.000(3) -0.033(4)
C56 0.071(4) 0.149(7) 0.099(5) 0.014(5) 0.006(4) -0.058(5)
C57 0.059(3) 0.091(4) 0.086(4) 0.014(3) -0.010(3) -0.036(3)
C58 0.050(3) 0.055(3) 0.048(3) -0.001(2) -0.001(2) -0.023(2)
C59 0.115(5) 0.054(3) 0.064(3) 0.002(3) -0.021(3) -0.036(3)
C60 0.123(6) 0.060(4) 0.079(4) 0.006(3) -0.011(4) -0.034(4)
C61 0.080(4) 0.068(4) 0.069(4) 0.013(3) 0.003(3) -0.013(3)
C62 0.065(3) 0.103(5) 0.043(3) 0.002(3) -0.008(2) -0.020(3)
C63 0.054(3) 0.067(3) 0.048(3) -0.008(2) -0.004(2) -0.019(2)
C70 0.27(2) 0.50(4) 0.50(4) 0.03(3) -0.32(3) -0.11(3)
Cl1 0.301(9) 0.360(10) 0.96(3) -0.279(13) 0.345(13) -0.166(8)
Cl2 0.547(8) 0.796(11) 0.263(7) 0.130(9) -0.149(8) -0.523

loop_
_atom_type_symbol
_atom_type_description
_atom_type_scat_dispersion_real
_atom_type_scat_dispersion_imag
_atom_type_scat_source
C C 0.0033 0.0016 'International Tables Vol C Tables 4.2.6.8 and 6.1.1.4'
H H 0.0000 0.0000 'International Tables Vol C Tables 4.2.6.8 and 6.1.1.4'
N N 0.0061 0.0033 'International Tables Vol C Tables 4.2.6.8 and 6.1.1.4'
F F 0.0171 0.0103 'International Tables Vol C Tables 4.2.6.8 and 6.1.1.4'
P P 0.1023 0.0942 'International Tables Vol C Tables 4.2.6.8 and 6.1.1.4'
S S 0.1246 0.1234 'International Tables Vol C Tables 4.2.6.8 and 6.1.1.4'
Pd Pd -0.9988 1.0072 'International Tables Vol C Tables 4.2.6.8 and 6.1.1.4'
Cl Cl 0.1484 0.1585 'International Tables Vol C Tables 4.2.6.8 and 6.1.1.4'

loop_
_geom_angle_atom_site_label_1
_geom_angle_atom_site_label_2
_geom_angle_atom_site_label_3
_geom_angle
C1 Pd1 N1 176.15(17)
C1 Pd1 P2 91.12(12)
N1 Pd1 P2 86.82(11)
C1 Pd1 P1 90.78(12)
N1 Pd1 P1 91.57(11)
P2 Pd1 P1 174.44(4)
C28 P1 C40 105.2(2)
C28 P1 C34 104.5(2)
C40 P1 C34 102.8(2)
C28 P1 Pd1 116.26(15)
C40 P1 Pd1 109.05(16)
C34 P1 Pd1 117.57(16)
C52 P2 C58 106.2(2)
C52 P2 C46 107.7(2)
C58 P2 C46 101.3(2)
C52 P2 Pd1 108.47(17)
C58 P2 Pd1 112.21(16)
C46 P2 Pd1 120.00(16)
C6 C1 C2 113.2(4)
C6 C1 Pd1 121.9(3)
C2 C1 Pd1 124.8(3)
C27 N1 Pd1 167.8(5)
N1 C27 S1 174.1(6)
F2 C2 C3 117.1(4)
F2 C2 C1 119.0(4)
C3 C2 C1 123.8(4)
F3 C3 C2 119.3(4)
F3 C3 C4 118.2(4)
C2 C3 C4 122.5(4)
C3 C4 C5 114.7(4)
C3 C4 C7 123.8(4)
C5 C4 C7 121.4(4)
F5 C5 C6 119.7(4)
F5 C5 C4 119.0(4)
C6 C5 C4 121.4(4)
F6 C6 C5 116.4(4)
F6 C6 C1 119.2(4)
C5 C6 C1 124.4(4)
C8 C7 C12 121.1(5)
C8 C7 C4 120.3(5)
C12 C7 C4 118.6(5)
C7 C8 C9 120.3(5)
C10 C9 C8 121.7(6)
C9 C10 C11 119.0(5)
C9 C10 C19 121.7(6)
C11 C10 C19 119.2(5)
C16 C11 C10 121.6(5)
C16 C11 C12 119.2(6)
C10 C11 C12 119.2(5)
C13 C12 C7 123.1(5)
C13 C12 C11 118.4(5)
C7 C12 C11 118.5(5)
C14 C13 C12 121.6(6)
C13 C14 C15 121.0(7)
C16 C15 C14 121.2(6)
C15 C16 C11 118.5(6)
C15 C16 C17 122.1(6)
C11 C16 C17 119.4(6)
C26 C17 C18 118.5(6)
C26 C17 C16 121.3(7)
C18 C17 C16 120.2(5)
C17 C18 C19 121.9(5)
C17 C18 C23 119.0(6)
C19 C18 C23 119.1(6)
C20 C19 C18 119.3(6)
C20 C19 C10 123.2(6)
C18 C19 C10 117.5(5)
C21 C20 C19 123.9(8)
C20 C21 C22 119.0(8)
C21 C22 C23 120.6(6)
C24 C23 C18 118.5(8)
C24 C23 C22 123.5(7)
C18 C23 C22 118.0(7)
C25 C24 C23 122.5(8)
C24 C25 C26 120.5(8)
C17 C26 C25 121.0(9)
C33 C28 C29 118.8(5)
C33 C28 P1 122.9(4)
C29 C28 P1 118.3(4)
C30 C29 C28 121.6(6)
C31 C30 C29 118.9(6)
C30 C31 C32 120.7(6)
C33 C32 C31 119.7(7)
C28 C33 C32 120.3(6)
C35 C34 C39 118.4(5)
C35 C34 P1 123.5(4)
C39 C34 P1 118.2(4)
C34 C35 C36 119.9(7)
C37 C36 C35 120.0(7)
C38 C37 C36 121.6(6)
C37 C38 C39 119.2(7)
C38 C39 C34 121.0(6)
C45 C40 C41 118.7(5)
C45 C40 P1 120.3(4)
C41 C40 P1 121.0(4)
C42 C41 C40 120.1(6)
C43 C42 C41 120.7(6)
C42 C43 C44 120.7(6)
C43 C44 C45 119.7(6)
C40 C45 C44 120.0(5)
C51 C46 C47 119.0(5)
C51 C46 P2 124.2(4)
C47 C46 P2 116.7(4)
C48 C47 C46 120.8(6)
C49 C48 C47 119.3(7)
C50 C49 C48 119.9(7)
C49 C50 C51 121.9(7)
C46 C51 C50 119.0(7)
C53 C52 C57 118.6(5)
C53 C52 P2 119.6(4)
C57 C52 P2 121.5(4)
C52 C53 C54 121.4(6)
C55 C54 C53 120.0(6)
C54 C55 C56 119.8(6)
C55 C56 C57 120.8(6)
C52 C57 C56 119.3(6)
C63 C58 C59 118.9(5)
C63 C58 P2 121.4(4)
C59 C58 P2 119.7(4)
C60 C59 C58 120.6(6)
C61 C60 C59 120.5(6)
C60 C61 C62 119.9(6)
C61 C62 C63 120.3(6)
C58 C63 C62 119.7(5)
Cl1 C70 Cl2 109.7(11)

loop_
_geom_bond_atom_site_label_1
_geom_bond_atom_site_label_2
_geom_bond_distance
Pd1 C1 2.000(4)
Pd1 N1 2.131(6)
Pd1 P2 2.3239(13)
Pd1 P1 2.3617(13)
P1 C28 1.816(5)
P1 C40 1.825(5)
P1 C34 1.828(5)
P2 C52 1.812(5)
P2 C58 1.820(5)
P2 C46 1.830(5)
C1 C6 1.383(6)
C1 C2 1.383(6)
N1 C27 0.937(6)
C27 S1 1.724(5)
C2 F2 1.361(5)
C2 C3 1.364(6)
C3 F3 1.345(5)
C3 C4 1.382(7)
C4 C5 1.402(7)
C4 C7 1.507(7)
C5 F5 1.348(5)
C5 C6 1.365(6)
C6 F6 1.357(5)
C7 C8 1.355(7)
C7 C12 1.418(7)
C8 C9 1.404(7)
C9 C10 1.378(8)
C10 C11 1.424(8)
C10 C19 1.501(7)
C11 C16 1.407(8)
C11 C12 1.442(7)
C12 C13 1.389(8)
C13 C14 1.328(9)
C14 C15 1.387(10)
C15 C16 1.385(9)
C16 C17 1.453(8)
C17 C26 1.398(9)
C17 C18 1.411(9)
C18 C19 1.423(8)
C18 C23 1.431(8)
C19 C20 1.361(9)
C20 C21 1.360(9)
C21 C22 1.398(12)
C22 C23 1.435(12)
C23 C24 1.404(12)
C24 C25 1.305(12)
C25 C26 1.399(12)
C28 C33 1.377(7)
C28 C29 1.386(7)
C29 C30 1.376(8)
C30 C31 1.367(10)
C31 C32 1.390(10)
C32 C33 1.379(8)
C34 C35 1.377(8)
C34 C39 1.394(7)
C35 C36 1.401(9)
C36 C37 1.355(11)
C37 C38 1.351(11)
C38 C39 1.388(8)
C40 C45 1.383(7)
C40 C41 1.396(7)
C41 C42 1.375(8)
C42 C43 1.348(10)
C43 C44 1.371(9)
C44 C45 1.396(7)
C46 C51 1.357(7)
C46 C47 1.390(7)
C47 C48 1.382(8)
C48 C49 1.363(10)
C49 C50 1.339(11)
C50 C51 1.396(9)
C52 C53 1.373(7)
C52 C57 1.381(7)
C53 C54 1.373(8)
C54 C55 1.353(9)
C55 C56 1.367(10)
C56 C57 1.390(9)
C58 C63 1.378(7)
C58 C59 1.386(7)
C59 C60 1.377(8)
C60 C61 1.354(9)
C61 C62 1.376(9)
C62 C63 1.393(7)
C70 Cl1 1.31(3)
C70 Cl2 1.66(2)
